data_7059171
loop_
_publ_author_name
'Dinda, Soumitra'
'Patra, Sarat Chandra'
'Roy, Subhadip'
'Halder, Supriyo'
'Weyherm\"uller, Thomas'
'Pramanik, Kausikisankar'
'Ganguly, Sanjib'

_publ_section_title
;
 Coligand driven diverse organometallation in benzothiazolyl-hydrazone
 derivatized pyrene: ortho vs. peri C--H activation
;
_journal_issue 4
_journal_name_full 'New Journal of Chemistry'
_journal_page_first 1407
_journal_page_last 1417
_journal_paper_doi 10.1039/C9NJ05088D
_journal_volume 44
_journal_year 2020
_chemical_formula_moiety 'C61 H44 Cl N3 O P2 Ru S, C H2 Cl2'
_chemical_formula_sum 'C62 H46 Cl3 N3 O P2 Ru S'
_chemical_formula_weight 1150.44
_space_group_crystal_system triclinic
_space_group_IT_number 2
_space_group_name_Hall '-P 1'
_space_group_name_H-M_alt 'P -1'
_atom_sites_solution_hydrogens geom
_audit_creation_date 2019-11-08
_audit_creation_method
;
Olex2 1.3-dev
(compiled 2019.10.31 svn.r3677 for OlexSys, GUI svn.r5830)
;
_audit_update_record
;
2019-11-30 deposited with the CCDC.	2019-12-13 downloaded from the CCDC.
;
_cell_angle_alpha 74.404(2)
_cell_angle_beta 83.684(2)
_cell_angle_gamma 67.309(2)
_cell_formula_units_Z 2
_cell_length_a 12.4913(5)
_cell_length_b 13.6943(5)
_cell_length_c 17.6253(7)
_cell_measurement_reflns_used 45515
_cell_measurement_temperature 296(2)
_cell_measurement_theta_max 27.525
_cell_measurement_theta_min 1.767
_cell_volume 2679.13(19)
_computing_cell_refinement 'SAINT v8.34A (Bruker, 2013)'
_computing_data_collection 'Bruker AXS SMART APEX II'
_computing_data_reduction 'SAINT v8.34A (Bruker, 2013)'
_computing_molecular_graphics 'Olex2 1.3-dev (Dolomanov et al., 2009)'
_computing_publication_material 'Olex2 1.3-dev (Dolomanov et al., 2009)'
_computing_structure_refinement 'SHELXL 2018/3 (Sheldrick, 2015)'
_computing_structure_solution 'SHELXT 2014/5 (Sheldrick, 2014)'
_diffrn_ambient_temperature 296.15
_diffrn_measured_fraction_theta_full 0.998
_diffrn_measured_fraction_theta_max 0.993
_diffrn_measurement_device_type 'CCD area-detector'
_diffrn_measurement_method 'phi and omega scans'
_diffrn_radiation_type MoK\a
_diffrn_radiation_wavelength 0.71073
_diffrn_reflns_av_R_equivalents 0.0366
_diffrn_reflns_av_unetI/netI 0.0382
_diffrn_reflns_Laue_measured_fraction_full 0.998
_diffrn_reflns_Laue_measured_fraction_max 0.993
_diffrn_reflns_limit_h_max 16
_diffrn_reflns_limit_h_min -16
_diffrn_reflns_limit_k_max 17
_diffrn_reflns_limit_k_min -17
_diffrn_reflns_limit_l_max 22
_diffrn_reflns_limit_l_min -22
_diffrn_reflns_number 45515
_diffrn_reflns_point_group_measured_fraction_full 0.998
_diffrn_reflns_point_group_measured_fraction_max 0.993
_diffrn_reflns_theta_full 25.242
_diffrn_reflns_theta_max 27.525
_diffrn_reflns_theta_min 1.767
_exptl_absorpt_coefficient_mu 0.587
_exptl_absorpt_correction_T_max 0.971
_exptl_absorpt_correction_T_min 0.932
_exptl_absorpt_correction_type multi-scan
_exptl_absorpt_process_details sadabs
_exptl_crystal_colour orange
_exptl_crystal_colour_primary orange
_exptl_crystal_density_diffrn 1.426
_exptl_crystal_description block
_exptl_crystal_F_000 1176
_exptl_crystal_size_max 0.2
_exptl_crystal_size_mid 0.1
_exptl_crystal_size_min 0.05
_refine_diff_density_max 0.782
_refine_diff_density_min -0.668
_refine_diff_density_rms 0.066
_refine_ls_extinction_method none
_refine_ls_goodness_of_fit_ref 1.028
_refine_ls_hydrogen_treatment constr
_refine_ls_matrix_type full
_refine_ls_number_parameters 685
_refine_ls_number_reflns 12246
_refine_ls_number_restraints 6
_refine_ls_restrained_S_all 1.028
_refine_ls_R_factor_all 0.0531
_refine_ls_R_factor_gt 0.0398
_refine_ls_shift/su_max 0.002
_refine_ls_shift/su_mean 0.000
_refine_ls_structure_factor_coef Fsqd
_refine_ls_weighting_details 'w=1/[\s^2^(Fo^2^)+(0.0565P)^2^+1.1654P] where P=(Fo^2^+2Fc^2^)/3'
_refine_ls_weighting_scheme calc
_refine_ls_wR_factor_gt 0.1012
_refine_ls_wR_factor_ref 0.1098
_reflns_Friedel_coverage 0.000
_reflns_number_gt 9891
_reflns_number_total 12246
_reflns_threshold_expression 'I > 2\s(I)'
_cod_data_source_file c9nj05088d2.cif
_cod_data_source_block 2
_cod_depositor_comments
;Adding full bibliography for 7059171--7059175.cif.

 Adding full bibliography for 7059171--7059175.cif.
;
_cod_database_code 7059171
_shelx_shelxl_version_number 2018/3
_shelx_space_group_comment
;
The symmetry employed for this shelxl refinement is uniquely defined
by the following loop, which should always be used as a source of
symmetry information in preference to the above space-group names.
They are only intended as comments.
;
_olex2_refinement_description
;
1. Fixed Uiso
 At 1.2 times of:
  All C(H) groups, All C(H,H) groups
2. Rigid bond restraints
 Cl1
 with sigma for 1-2 distances of 0.01 and sigma for 1-3 distances of 0.01
3. Uiso/Uaniso restraints and constraints
Cl1: within 2A with sigma of 0.04 and sigma for terminal atoms of 0.08 within 2A
Uanis(C63) \\sim Ueq: with sigma of 0.001 and sigma for terminal atoms of 0.002
4. Others
 Fixed Sof: C6(0.5) H6A(0.5) H6B(0.5) Cl2(0.5) Cl3(0.5) Cl4(0.5) Cl5(0.5)
 C63(0.5) H63A(0.5) H63B(0.5)
5.a Secondary CH2 refined with riding coordinates:
 C6(H6A,H6B), C63(H63A,H63B)
5.b Aromatic/amide H refined with riding coordinates:
 C2(H2), C3(H3), C4(H4), C5(H5), C8(H8), C10(H10), C11(H11), C13(H13),
 C14(H14), C16(H16), C17(H17), C18(H18), C20(H20), C21(H21), C27(H27), C28(H28),
  C29(H29), C30(H30), C31(H31), C33(H33), C34(H34), C35(H35), C36(H36),
 C37(H37), C39(H39), C40(H40), C41(H41), C42(H42), C43(H43), C45(H45), C46(H46),
  C47(H47), C48(H48), C49(H49), C51(H51), C52(H52), C53(H53), C54(H54),
 C55(H55), C57(H57), C58(H58), C59(H59), C60(H60), C61(H61)
;
_olex2_submission_special_instructions 'No special instructions were received'

loop_
_space_group_symop_operation_xyz
'x, y, z'
'-x, -y, -z'

loop_
_atom_site_label
_atom_site_type_symbol
_atom_site_fract_x
_atom_site_fract_y
_atom_site_fract_z
_atom_site_U_iso_or_equiv
_atom_site_adp_type
_atom_site_occupancy
_atom_site_site_symmetry_order
_atom_site_calc_flag
_atom_site_refinement_flags_posn
_atom_site_refinement_flags_adp
_atom_site_refinement_flags_occupancy
_atom_site_disorder_assembly
_atom_site_disorder_group
C1 C 0.3172(2) 0.77052(19) 0.00222(14) 0.0345(5) Uani 1 1 d . . . . .
C2 C 0.2511(3) 0.8608(2) -0.05472(16) 0.0470(7) Uani 1 1 d . . . . .
H2 H 0.178864 0.908195 -0.042289 0.056 Uiso 1 1 calc R U . . .
C3 C 0.2960(3) 0.8776(3) -0.12985(18) 0.0611(9) Uani 1 1 d . . . . .
H3 H 0.253001 0.937188 -0.168669 0.073 Uiso 1 1 calc R U . . .
C4 C 0.4035(3) 0.8080(3) -0.14898(18) 0.0667(9) Uani 1 1 d . . . . .
H4 H 0.431506 0.821981 -0.200263 0.080 Uiso 1 1 calc R U . . .
C5 C 0.4701(3) 0.7183(3) -0.09361(18) 0.0546(7) Uani 1 1 d . . . . .
H5 H 0.542053 0.671147 -0.106764 0.066 Uiso 1 1 calc R U . . .
C62 C 0.4260(2) 0.7007(2) -0.01748(15) 0.0406(6) Uani 1 1 d . . . . .
C7 C 0.36240(19) 0.64517(18) 0.11715(14) 0.0308(5) Uani 1 1 d . . . . .
C8 C 0.3716(2) 0.4798(2) 0.30311(15) 0.0385(6) Uani 1 1 d . . . . .
H8 H 0.303564 0.524048 0.323025 0.046 Uiso 1 1 calc R U . . .
C9 C 0.4418(2) 0.3744(2) 0.35282(15) 0.0398(6) Uani 1 1 d . . . . .
C10 C 0.5549(2) 0.3199(2) 0.33013(17) 0.0508(7) Uani 1 1 d . . . . .
H10 H 0.584868 0.352013 0.283881 0.061 Uiso 1 1 calc R U . . .
C11 C 0.6234(3) 0.2197(2) 0.37448(18) 0.0566(8) Uani 1 1 d . . . . .
H11 H 0.698622 0.185472 0.357651 0.068 Uiso 1 1 calc R U . . .
C12 C 0.5821(3) 0.1686(2) 0.44426(17) 0.0479(7) Uani 1 1 d . . . . .
C13 C 0.6519(3) 0.0646(2) 0.4918(2) 0.0612(8) Uani 1 1 d . . . . .
H13 H 0.727811 0.029818 0.476273 0.073 Uiso 1 1 calc R U . . .
C14 C 0.6100(3) 0.0166(3) 0.5580(2) 0.0659(9) Uani 1 1 d . . . . .
H14 H 0.657408 -0.051179 0.587340 0.079 Uiso 1 1 calc R U . . .
C15 C 0.4958(3) 0.0661(3) 0.58447(17) 0.0591(9) Uani 1 1 d . . . . .
C16 C 0.4492(5) 0.0182(3) 0.6528(2) 0.0817(12) Uani 1 1 d . . . . .
H16 H 0.495457 -0.049023 0.683572 0.098 Uiso 1 1 calc R U . . .
C17 C 0.3385(5) 0.0667(4) 0.6758(2) 0.0944(15) Uani 1 1 d . . . . .
H17 H 0.310144 0.031804 0.721635 0.113 Uiso 1 1 calc R U . . .
C18 C 0.2669(4) 0.1667(4) 0.6327(2) 0.0840(12) Uani 1 1 d . . . . .
H18 H 0.191005 0.198599 0.649348 0.101 Uiso 1 1 calc R U . . .
C19 C 0.3084(3) 0.2202(3) 0.56388(18) 0.0595(8) Uani 1 1 d . . . . .
C20 C 0.2397(3) 0.3239(3) 0.51724(19) 0.0662(9) Uani 1 1 d . . . . .
H20 H 0.163931 0.358363 0.533158 0.079 Uiso 1 1 calc R U . . .
C21 C 0.2806(3) 0.3740(3) 0.45084(18) 0.0546(7) Uani 1 1 d . . . . .
H21 H 0.232423 0.442069 0.422291 0.066 Uiso 1 1 calc R U . . .
C22 C 0.3963(2) 0.3254(2) 0.42292(15) 0.0401(6) Uani 1 1 d . . . . .
C23 C 0.4674(2) 0.2214(2) 0.46850(15) 0.0403(6) Uani 1 1 d . . . . .
C24 C 0.4235(3) 0.1698(2) 0.53913(16) 0.0483(7) Uani 1 1 d . . . . .
C25 C 0.0912(2) 0.6923(2) 0.2766(2) 0.0447(7) Uani 1 1 d . . . . .
C26 C 0.3000(2) 0.9256(2) 0.16758(16) 0.0400(6) Uani 1 1 d . . . . .
C27 C 0.2546(3) 0.9786(2) 0.09270(17) 0.0467(6) Uani 1 1 d . . . . .
H27 H 0.191501 0.968386 0.077469 0.056 Uiso 1 1 calc R U . . .
C28 C 0.3021(3) 1.0466(2) 0.0404(2) 0.0600(8) Uani 1 1 d . . . . .
H28 H 0.271502 1.081253 -0.009844 0.072 Uiso 1 1 calc R U . . .
C29 C 0.3948(3) 1.0627(3) 0.0631(2) 0.0686(10) Uani 1 1 d . . . . .
H29 H 0.426585 1.108654 0.028046 0.082 Uiso 1 1 calc R U . . .
C30 C 0.4401(3) 1.0118(3) 0.1366(3) 0.0685(10) Uani 1 1 d . . . . .
H30 H 0.502918 1.022882 0.151414 0.082 Uiso 1 1 calc R U . . .
C31 C 0.3930(3) 0.9433(2) 0.1896(2) 0.0549(7) Uani 1 1 d . . . . .
H31 H 0.423801 0.909320 0.239925 0.066 Uiso 1 1 calc R U . . .
C32 C 0.1241(2) 0.9339(2) 0.28753(16) 0.0410(6) Uani 1 1 d . . . . .
C33 C 0.0110(3) 0.9411(3) 0.2980(2) 0.0606(8) Uani 1 1 d . . . . .
H33 H -0.014639 0.900284 0.275174 0.073 Uiso 1 1 calc R U . . .
C34 C -0.0654(3) 1.0089(3) 0.3424(3) 0.0790(11) Uani 1 1 d . . . . .
H34 H -0.141673 1.012614 0.349432 0.095 Uiso 1 1 calc R U . . .
C35 C -0.0296(3) 1.0698(3) 0.3756(2) 0.0785(11) Uani 1 1 d . . . . .
H35 H -0.080291 1.113511 0.406595 0.094 Uiso 1 1 calc R U . . .
C36 C 0.0809(3) 1.0661(3) 0.3632(3) 0.0823(12) Uani 1 1 d . . . . .
H36 H 0.105187 1.109207 0.384549 0.099 Uiso 1 1 calc R U . . .
C37 C 0.1576(3) 0.9992(3) 0.3191(2) 0.0663(9) Uani 1 1 d . . . . .
H37 H 0.232790 0.998277 0.310708 0.080 Uiso 1 1 calc R U . . .
C38 C 0.3393(2) 0.7524(2) 0.30946(15) 0.0385(6) Uani 1 1 d . . . . .
C39 C 0.4518(2) 0.6989(2) 0.2865(2) 0.0545(7) Uani 1 1 d . . . . .
H39 H 0.470908 0.710428 0.233226 0.065 Uiso 1 1 calc R U . . .
C40 C 0.5359(3) 0.6291(3) 0.3407(3) 0.0736(11) Uani 1 1 d . . . . .
H40 H 0.611321 0.594671 0.324268 0.088 Uiso 1 1 calc R U . . .
C41 C 0.5074(4) 0.6107(3) 0.4191(3) 0.0809(13) Uani 1 1 d . . . . .
H41 H 0.563966 0.563708 0.456232 0.097 Uiso 1 1 calc R U . . .
C42 C 0.3972(4) 0.6607(3) 0.4430(2) 0.0766(11) Uani 1 1 d . . . . .
H42 H 0.378584 0.647371 0.496420 0.092 Uiso 1 1 calc R U . . .
C43 C 0.3118(3) 0.7317(3) 0.38830(18) 0.0571(8) Uani 1 1 d . . . . .
H43 H 0.236205 0.765078 0.405034 0.068 Uiso 1 1 calc R U . . .
C44 C 0.1012(2) 0.6700(2) 0.01174(15) 0.0374(5) Uani 1 1 d . . . . .
C45 C 0.0148(3) 0.7566(3) -0.03442(18) 0.0555(8) Uani 1 1 d . . . . .
H45 H -0.052666 0.795238 -0.010541 0.067 Uiso 1 1 calc R U . . .
C46 C 0.0269(3) 0.7863(3) -0.1145(2) 0.0684(9) Uani 1 1 d . . . . .
H46 H -0.032480 0.844229 -0.144400 0.082 Uiso 1 1 calc R U . . .
C47 C 0.1268(3) 0.7307(3) -0.15130(19) 0.0648(9) Uani 1 1 d . . . . .
H47 H 0.134251 0.750148 -0.205816 0.078 Uiso 1 1 calc R U . . .
C48 C 0.2151(3) 0.6462(3) -0.10637(18) 0.0571(8) Uani 1 1 d . . . . .
H48 H 0.282934 0.608971 -0.130580 0.068 Uiso 1 1 calc R U . . .
C49 C 0.2033(2) 0.6168(2) -0.02593(16) 0.0440(6) Uani 1 1 d . . . . .
H49 H 0.264115 0.560717 0.003912 0.053 Uiso 1 1 calc R U . . .
C50 C 0.1477(2) 0.4879(2) 0.15085(16) 0.0395(6) Uani 1 1 d . . . . .
C51 C 0.1650(3) 0.4202(2) 0.1009(2) 0.0577(8) Uani 1 1 d . . . . .
H51 H 0.147954 0.450607 0.047666 0.069 Uiso 1 1 calc R U . . .
C52 C 0.2074(3) 0.3079(3) 0.1296(3) 0.0754(11) Uani 1 1 d . . . . .
H52 H 0.218692 0.263324 0.095527 0.090 Uiso 1 1 calc R U . . .
C53 C 0.2327(4) 0.2623(3) 0.2076(3) 0.0779(11) Uani 1 1 d . . . . .
H53 H 0.262020 0.186787 0.226493 0.093 Uiso 1 1 calc R U . . .
C54 C 0.2151(4) 0.3271(3) 0.2575(2) 0.0768(11) Uani 1 1 d . . . . .
H54 H 0.231204 0.296056 0.310813 0.092 Uiso 1 1 calc R U . . .
C55 C 0.1732(3) 0.4398(2) 0.22914(19) 0.0575(8) Uani 1 1 d . . . . .
H55 H 0.162099 0.483517 0.263772 0.069 Uiso 1 1 calc R U . . .
C56 C -0.0699(2) 0.6640(2) 0.13151(16) 0.0402(6) Uani 1 1 d . . . . .
C57 C -0.1429(2) 0.7366(3) 0.17259(19) 0.0531(7) Uani 1 1 d . . . . .
H57 H -0.112867 0.771742 0.197985 0.064 Uiso 1 1 calc R U . . .
C58 C -0.2613(3) 0.7578(3) 0.1765(2) 0.0702(10) Uani 1 1 d . . . . .
H58 H -0.309687 0.806374 0.205096 0.084 Uiso 1 1 calc R U . . .
C59 C -0.3069(3) 0.7085(3) 0.1390(2) 0.0678(10) Uani 1 1 d . . . . .
H59 H -0.386466 0.724938 0.140364 0.081 Uiso 1 1 calc R U . . .
C60 C -0.2355(3) 0.6347(4) 0.0994(2) 0.0792(12) Uani 1 1 d . . . . .
H60 H -0.266269 0.599719 0.074380 0.095 Uiso 1 1 calc R U . . .
C61 C -0.1174(3) 0.6116(3) 0.0963(2) 0.0699(10) Uani 1 1 d . . . . .
H61 H -0.069194 0.559833 0.070076 0.084 Uiso 1 1 calc R U . . .
Cl1 Cl 0.00664(7) 0.89856(6) 0.11723(5) 0.0603(2) Uani 1 1 d . . . . .
N1 N 0.28389(17) 0.73844(15) 0.07939(11) 0.0326(4) Uani 1 1 d . . . . .
N2 N 0.32923(17) 0.60805(15) 0.18994(12) 0.0336(4) Uani 1 1 d . . . . .
N3 N 0.40338(17) 0.51147(16) 0.23219(12) 0.0358(4) Uani 1 1 d . . . . .
O1 O 0.0574(2) 0.6672(2) 0.32815(16) 0.0685(6) Uani 1 1 d . . . . .
P1 P 0.23029(5) 0.83943(5) 0.23460(4) 0.03183(14) Uani 1 1 d . . . . .
P2 P 0.08563(5) 0.63737(5) 0.11870(4) 0.03189(14) Uani 1 1 d . . . . .
Ru1 Ru 0.16171(2) 0.73490(2) 0.17818(2) 0.02834(7) Uani 1 1 d . . . . .
S1 S 0.48687(5) 0.59028(5) 0.06358(4) 0.04173(16) Uani 1 1 d . . . . .
C6 C 0.8926(12) 0.4920(11) 0.3450(11) 0.135(6) Uani 0.5 1 d . . P A 2
H6A H 0.934661 0.509885 0.297073 0.162 Uiso 0.5 1 calc R U P A 2
H6B H 0.843510 0.557427 0.361552 0.162 Uiso 0.5 1 calc R U P A 2
Cl2 Cl 0.9764(5) 0.3947(7) 0.4162(5) 0.261(3) Uani 0.5 1 d . . P A 2
Cl3 Cl 0.7990(3) 0.3828(3) 0.3394(3) 0.1657(17) Uani 0.5 1 d . . P A 2
Cl4 Cl 0.8768(7) 0.4172(7) 0.3033(4) 0.249(3) Uani 0.5 1 d . . P B 1
Cl5 Cl 0.9310(9) 0.3281(10) 0.4682(4) 0.340(6) Uani 0.5 1 d . . P B 1
C63 C 0.895(3) 0.430(2) 0.3759(18) 0.224(11) Uani 0.5 1 d . U P B 1
H63A H 0.825541 0.488889 0.386448 0.269 Uiso 0.5 1 calc R U P B 1
H63B H 0.956438 0.459541 0.366502 0.269 Uiso 0.5 1 calc R U P B 1

loop_
_atom_site_aniso_label
_atom_site_aniso_U_11
_atom_site_aniso_U_22
_atom_site_aniso_U_33
_atom_site_aniso_U_23
_atom_site_aniso_U_13
_atom_site_aniso_U_12
C1 0.0434(13) 0.0326(12) 0.0293(13) -0.0033(10) 0.0009(10) -0.0192(10)
C2 0.0635(18) 0.0370(14) 0.0373(15) 0.0017(11) -0.0052(13) -0.0211(13)
C3 0.089(3) 0.0558(19) 0.0370(17) 0.0077(14) -0.0032(16) -0.0372(18)
C4 0.098(3) 0.073(2) 0.0369(17) -0.0016(16) 0.0157(17) -0.053(2)
C5 0.0604(18) 0.0641(19) 0.0458(17) -0.0155(15) 0.0204(14) -0.0342(16)
C62 0.0450(14) 0.0426(14) 0.0367(14) -0.0069(11) 0.0061(11) -0.0227(12)
C7 0.0300(11) 0.0300(12) 0.0308(12) -0.0075(9) 0.0009(9) -0.0099(9)
C8 0.0403(13) 0.0350(13) 0.0337(14) -0.0048(10) -0.0004(10) -0.0095(11)
C9 0.0412(14) 0.0373(13) 0.0321(14) -0.0013(11) -0.0032(10) -0.0093(11)
C10 0.0490(16) 0.0467(16) 0.0383(16) 0.0016(12) 0.0049(12) -0.0076(13)
C11 0.0463(16) 0.0503(17) 0.0491(18) -0.0040(14) 0.0017(13) 0.0018(13)
C12 0.0572(17) 0.0389(15) 0.0380(15) -0.0035(12) -0.0108(13) -0.0087(13)
C13 0.068(2) 0.0453(17) 0.055(2) -0.0026(15) -0.0175(16) -0.0067(15)
C14 0.092(3) 0.0428(17) 0.052(2) 0.0071(15) -0.0294(18) -0.0177(17)
C15 0.098(3) 0.0509(18) 0.0347(16) 0.0070(13) -0.0196(16) -0.0410(18)
C16 0.130(4) 0.076(3) 0.046(2) 0.0144(18) -0.016(2) -0.062(3)
C17 0.150(5) 0.103(3) 0.043(2) 0.015(2) 0.004(2) -0.084(3)
C18 0.104(3) 0.106(3) 0.050(2) -0.003(2) 0.017(2) -0.063(3)
C19 0.077(2) 0.070(2) 0.0339(16) -0.0002(14) 0.0027(15) -0.0394(18)
C20 0.059(2) 0.082(2) 0.0481(19) -0.0098(17) 0.0140(15) -0.0237(18)
C21 0.0484(16) 0.0565(18) 0.0433(17) -0.0010(14) 0.0045(13) -0.0117(14)
C22 0.0448(14) 0.0421(14) 0.0296(13) -0.0043(11) -0.0022(10) -0.0145(11)
C23 0.0526(15) 0.0397(14) 0.0281(13) -0.0015(11) -0.0084(11) -0.0191(12)
C24 0.071(2) 0.0503(16) 0.0291(14) -0.0005(12) -0.0085(13) -0.0328(15)
C25 0.0296(13) 0.0414(15) 0.065(2) -0.0289(15) -0.0029(13) -0.0046(11)
C26 0.0421(14) 0.0306(12) 0.0490(16) -0.0138(11) 0.0084(11) -0.0150(11)
C27 0.0550(16) 0.0368(14) 0.0464(17) -0.0087(12) 0.0062(13) -0.0176(12)
C28 0.078(2) 0.0425(16) 0.0526(19) -0.0066(14) 0.0165(16) -0.0236(16)
C29 0.074(2) 0.0485(18) 0.086(3) -0.0183(18) 0.034(2) -0.0335(17)
C30 0.059(2) 0.058(2) 0.102(3) -0.025(2) 0.0152(19) -0.0368(17)
C31 0.0550(17) 0.0500(17) 0.067(2) -0.0149(15) 0.0033(15) -0.0284(14)
C32 0.0413(14) 0.0365(13) 0.0412(15) -0.0138(11) 0.0027(11) -0.0082(11)
C33 0.0466(17) 0.0601(19) 0.084(2) -0.0393(18) 0.0123(16) -0.0180(14)
C34 0.0491(19) 0.084(3) 0.107(3) -0.054(2) 0.0243(19) -0.0147(18)
C35 0.061(2) 0.080(3) 0.096(3) -0.058(2) 0.018(2) -0.0085(19)
C36 0.071(2) 0.081(3) 0.113(3) -0.068(3) 0.007(2) -0.020(2)
C37 0.0525(18) 0.068(2) 0.095(3) -0.050(2) 0.0124(17) -0.0229(16)
C38 0.0407(14) 0.0369(13) 0.0393(15) -0.0091(11) -0.0060(11) -0.0146(11)
C39 0.0417(15) 0.0529(17) 0.065(2) -0.0123(15) -0.0076(14) -0.0127(13)
C40 0.0483(19) 0.058(2) 0.107(3) -0.012(2) -0.025(2) -0.0105(16)
C41 0.092(3) 0.054(2) 0.092(3) -0.001(2) -0.053(3) -0.019(2)
C42 0.117(3) 0.062(2) 0.048(2) -0.0021(17) -0.024(2) -0.031(2)
C43 0.073(2) 0.0498(17) 0.0455(18) -0.0100(14) -0.0026(15) -0.0206(15)
C44 0.0375(13) 0.0393(13) 0.0361(14) -0.0097(11) -0.0020(10) -0.0143(11)
C45 0.0473(16) 0.0593(19) 0.0451(17) -0.0065(14) -0.0046(13) -0.0073(14)
C46 0.073(2) 0.067(2) 0.0463(19) 0.0056(16) -0.0160(16) -0.0150(18)
C47 0.087(3) 0.077(2) 0.0328(16) -0.0094(16) 0.0014(16) -0.036(2)
C48 0.0640(19) 0.065(2) 0.0448(18) -0.0200(15) 0.0125(15) -0.0265(16)
C49 0.0419(14) 0.0479(15) 0.0420(16) -0.0140(12) 0.0005(11) -0.0145(12)
C50 0.0375(13) 0.0352(13) 0.0474(16) -0.0096(11) -0.0009(11) -0.0155(11)
C51 0.069(2) 0.0432(16) 0.066(2) -0.0189(15) -0.0007(16) -0.0220(15)
C52 0.091(3) 0.0459(19) 0.095(3) -0.029(2) -0.003(2) -0.0235(18)
C53 0.090(3) 0.0347(17) 0.107(3) -0.0076(19) -0.019(2) -0.0227(17)
C54 0.103(3) 0.0451(19) 0.075(3) 0.0075(17) -0.026(2) -0.0289(19)
C55 0.080(2) 0.0409(16) 0.0538(19) -0.0055(14) -0.0151(16) -0.0246(15)
C56 0.0338(12) 0.0488(15) 0.0397(15) -0.0114(12) 0.0022(10) -0.0176(11)
C57 0.0399(15) 0.0646(19) 0.060(2) -0.0268(16) 0.0061(13) -0.0197(14)
C58 0.0432(17) 0.093(3) 0.083(3) -0.045(2) 0.0169(16) -0.0223(17)
C59 0.0390(16) 0.104(3) 0.072(2) -0.035(2) 0.0142(15) -0.0347(18)
C60 0.0499(19) 0.123(3) 0.099(3) -0.061(3) 0.0140(19) -0.049(2)
C61 0.0462(17) 0.100(3) 0.090(3) -0.060(2) 0.0165(17) -0.0360(18)
Cl1 0.0511(4) 0.0446(4) 0.0741(6) -0.0075(4) -0.0115(4) -0.0078(3)
N1 0.0339(10) 0.0295(10) 0.0284(10) -0.0023(8) -0.0001(8) -0.0086(8)
N2 0.0327(10) 0.0296(10) 0.0288(11) -0.0007(8) -0.0010(8) -0.0055(8)
N3 0.0352(11) 0.0301(10) 0.0344(11) -0.0021(8) -0.0050(8) -0.0066(8)
O1 0.0735(16) 0.0661(15) 0.0647(17) -0.0161(13) 0.0021(13) -0.0255(13)
P1 0.0306(3) 0.0305(3) 0.0343(3) -0.0097(3) 0.0022(2) -0.0107(2)
P2 0.0302(3) 0.0314(3) 0.0333(3) -0.0078(3) -0.0015(2) -0.0104(2)
Ru1 0.02747(10) 0.02497(10) 0.02833(11) -0.00367(7) -0.00061(7) -0.00705(7)
S1 0.0321(3) 0.0430(4) 0.0420(4) -0.0101(3) 0.0051(3) -0.0070(3)
C6 0.135(11) 0.107(9) 0.163(13) -0.047(9) 0.082(10) -0.056(8)
Cl2 0.161(5) 0.351(10) 0.268(8) -0.065(7) -0.076(5) -0.082(5)
Cl3 0.110(2) 0.131(3) 0.265(6) -0.084(3) 0.039(3) -0.042(2)
Cl4 0.264(8) 0.267(8) 0.216(7) -0.068(6) 0.026(6) -0.101(6)
Cl5 0.389(12) 0.600(17) 0.184(6) -0.155(9) 0.121(7) -0.341(13)
C63 0.224(11) 0.224(11) 0.224(11) -0.056(3) -0.0018(10) -0.083(4)

loop_
_atom_type_symbol
_atom_type_description
_atom_type_scat_dispersion_real
_atom_type_scat_dispersion_imag
_atom_type_scat_source
C C 0.0033 0.0016 'International Tables Vol C Tables 4.2.6.8 and 6.1.1.4'
H H 0.0000 0.0000 'International Tables Vol C Tables 4.2.6.8 and 6.1.1.4'
Cl Cl 0.1484 0.1585 'International Tables Vol C Tables 4.2.6.8 and 6.1.1.4'
N N 0.0061 0.0033 'International Tables Vol C Tables 4.2.6.8 and 6.1.1.4'
O O 0.0106 0.0060 'International Tables Vol C Tables 4.2.6.8 and 6.1.1.4'
P P 0.1023 0.0942 'International Tables Vol C Tables 4.2.6.8 and 6.1.1.4'
Ru Ru -1.2594 0.8363 'International Tables Vol C Tables 4.2.6.8 and 6.1.1.4'
S S 0.1246 0.1234 'International Tables Vol C Tables 4.2.6.8 and 6.1.1.4'

loop_
_geom_angle_atom_site_label_1
_geom_angle_atom_site_label_2
_geom_angle_atom_site_label_3
_geom_angle
C2 C1 C62 120.1(2)
N1 C1 C2 125.9(2)
N1 C1 C62 113.9(2)
C1 C2 H2 121.0
C3 C2 C1 118.0(3)
C3 C2 H2 121.0
C2 C3 H3 119.2
C2 C3 C4 121.5(3)
C4 C3 H3 119.2
C3 C4 H4 119.3
C5 C4 C3 121.4(3)
C5 C4 H4 119.3
C4 C5 H5 121.2
C4 C5 C62 117.6(3)
C62 C5 H5 121.2
C1 C62 S1 110.68(18)
C5 C62 C1 121.3(3)
C5 C62 S1 127.9(2)
N1 C7 N2 112.9(2)
N1 C7 S1 115.90(17)
N2 C7 S1 131.20(18)
C9 C8 H8 119.9
N3 C8 H8 119.9
N3 C8 C9 120.3(2)
C10 C9 C8 119.6(2)
C10 C9 C22 119.2(2)
C22 C9 C8 121.2(2)
C9 C10 H10 119.2
C11 C10 C9 121.5(3)
C11 C10 H10 119.2
C10 C11 H11 119.4
C10 C11 C12 121.2(3)
C12 C11 H11 119.4
C11 C12 C13 122.3(3)
C11 C12 C23 118.6(2)
C23 C12 C13 119.1(3)
C12 C13 H13 119.4
C14 C13 C12 121.2(3)
C14 C13 H13 119.4
C13 C14 H14 119.1
C13 C14 C15 121.7(3)
C15 C14 H14 119.1
C14 C15 C24 118.9(3)
C16 C15 C14 123.2(3)
C16 C15 C24 117.9(4)
C15 C16 H16 119.1
C17 C16 C15 121.9(4)
C17 C16 H16 119.1
C16 C17 H17 119.4
C16 C17 C18 121.2(4)
C18 C17 H17 119.4
C17 C18 H18 120.0
C17 C18 C19 120.0(4)
C19 C18 H18 120.0
C18 C19 C20 122.9(4)
C18 C19 C24 119.1(3)
C24 C19 C20 118.0(3)
C19 C20 H20 118.9
C21 C20 C19 122.2(3)
C21 C20 H20 118.9
C20 C21 H21 119.1
C20 C21 C22 121.7(3)
C22 C21 H21 119.1
C9 C22 C21 123.5(2)
C9 C22 C23 119.1(2)
C23 C22 C21 117.4(2)
C12 C23 C22 120.4(2)
C12 C23 C24 119.3(2)
C24 C23 C22 120.3(3)
C19 C24 C15 119.9(3)
C19 C24 C23 120.4(3)
C23 C24 C15 119.7(3)
O1 C25 Ru1 177.6(3)
C27 C26 C31 118.8(3)
C27 C26 P1 118.3(2)
C31 C26 P1 122.9(2)
C26 C27 H27 119.6
C28 C27 C26 120.7(3)
C28 C27 H27 119.6
C27 C28 H28 120.1
C29 C28 C27 119.8(3)
C29 C28 H28 120.1
C28 C29 H29 119.8
C30 C29 C28 120.3(3)
C30 C29 H29 119.8
C29 C30 H30 119.8
C29 C30 C31 120.4(3)
C31 C30 H30 119.8
C26 C31 C30 120.0(3)
C26 C31 H31 120.0
C30 C31 H31 120.0
C33 C32 C37 118.1(3)
C33 C32 P1 122.1(2)
C37 C32 P1 119.8(2)
C32 C33 H33 119.7
C32 C33 C34 120.6(3)
C34 C33 H33 119.7
C33 C34 H34 119.8
C35 C34 C33 120.5(3)
C35 C34 H34 119.8
C34 C35 H35 120.3
C36 C35 C34 119.3(3)
C36 C35 H35 120.3
C35 C36 H36 119.6
C35 C36 C37 120.7(3)
C37 C36 H36 119.6
C32 C37 C36 120.7(3)
C32 C37 H37 119.6
C36 C37 H37 119.6
C39 C38 P1 119.4(2)
C43 C38 C39 118.5(3)
C43 C38 P1 122.0(2)
C38 C39 H39 119.2
C40 C39 C38 121.5(3)
C40 C39 H39 119.2
C39 C40 H40 120.4
C41 C40 C39 119.3(4)
C41 C40 H40 120.4
C40 C41 H41 119.8
C42 C41 C40 120.3(3)
C42 C41 H41 119.8
C41 C42 H42 119.7
C41 C42 C43 120.5(4)
C43 C42 H42 119.7
C38 C43 C42 119.8(3)
C38 C43 H43 120.1
C42 C43 H43 120.1
C45 C44 C49 117.7(3)
C45 C44 P2 120.0(2)
C49 C44 P2 122.0(2)
C44 C45 H45 119.4
C46 C45 C44 121.2(3)
C46 C45 H45 119.4
C45 C46 H46 119.8
C45 C46 C47 120.5(3)
C47 C46 H46 119.8
C46 C47 H47 120.3
C48 C47 C46 119.3(3)
C48 C47 H47 120.3
C47 C48 H48 119.9
C49 C48 C47 120.2(3)
C49 C48 H48 119.9
C44 C49 H49 119.5
C48 C49 C44 121.0(3)
C48 C49 H49 119.5
C51 C50 P2 123.4(2)
C55 C50 C51 117.9(3)
C55 C50 P2 118.6(2)
C50 C51 H51 119.7
C52 C51 C50 120.6(3)
C52 C51 H51 119.7
C51 C52 H52 119.9
C53 C52 C51 120.3(3)
C53 C52 H52 119.9
C52 C53 H53 120.0
C54 C53 C52 120.0(3)
C54 C53 H53 120.0
C53 C54 H54 120.0
C53 C54 C55 120.0(4)
C55 C54 H54 120.0
C50 C55 C54 121.2(3)
C50 C55 H55 119.4
C54 C55 H55 119.4
C57 C56 C61 117.9(3)
C57 C56 P2 123.2(2)
C61 C56 P2 118.8(2)
C56 C57 H57 119.8
C56 C57 C58 120.5(3)
C58 C57 H57 119.8
C57 C58 H58 119.7
C59 C58 C57 120.6(3)
C59 C58 H58 119.7
C58 C59 H59 120.2
C58 C59 C60 119.6(3)
C60 C59 H59 120.2
C59 C60 H60 119.9
C59 C60 C61 120.2(3)
C61 C60 H60 119.9
C56 C61 C60 121.1(3)
C56 C61 H61 119.4
C60 C61 H61 119.4
C1 N1 Ru1 155.79(16)
C7 N1 C1 111.4(2)
C7 N1 Ru1 91.44(14)
C7 N2 N3 116.76(19)
C7 N2 Ru1 93.89(14)
N3 N2 Ru1 148.89(16)
C8 N3 N2 115.5(2)
C26 P1 Ru1 116.89(9)
C32 P1 C26 102.97(12)
C32 P1 Ru1 117.08(9)
C38 P1 C26 104.08(12)
C38 P1 C32 102.46(12)
C38 P1 Ru1 111.59(8)
C44 P2 C50 105.51(12)
C44 P2 C56 102.06(12)
C44 P2 Ru1 112.29(8)
C50 P2 Ru1 116.79(8)
C56 P2 C50 101.20(12)
C56 P2 Ru1 117.19(9)
C25 Ru1 Cl1 100.61(8)
C25 Ru1 N1 163.16(9)
C25 Ru1 N2 101.57(10)
C25 Ru1 P1 89.55(8)
C25 Ru1 P2 90.92(8)
N1 Ru1 Cl1 96.20(5)
N1 Ru1 P1 91.65(5)
N1 Ru1 P2 88.65(5)
N2 Ru1 Cl1 157.83(6)
N2 Ru1 N1 61.63(7)
N2 Ru1 P1 90.48(6)
N2 Ru1 P2 91.97(6)
P1 Ru1 Cl1 89.76(3)
P1 Ru1 P2 177.36(2)
P2 Ru1 Cl1 87.61(3)
C7 S1 C62 88.07(12)
H6A C6 H6B 110.9
Cl2 C6 H6A 113.6
Cl2 C6 H6B 113.6
Cl2 C6 Cl3 90.0(6)
Cl3 C6 H6A 113.6
Cl3 C6 H6B 113.6
Cl4 C63 Cl5 128(2)
Cl4 C63 H63A 105.4
Cl4 C63 H63B 105.4
Cl5 C63 H63A 105.4
Cl5 C63 H63B 105.4
H63A C63 H63B 106.0

loop_
_geom_bond_atom_site_label_1
_geom_bond_atom_site_label_2
_geom_bond_distance
C1 C2 1.395(4)
C1 C62 1.397(4)
C1 N1 1.383(3)
C2 H2 0.9300
C2 C3 1.376(4)
C3 H3 0.9300
C3 C4 1.383(5)
C4 H4 0.9300
C4 C5 1.378(5)
C5 H5 0.9300
C5 C62 1.389(4)
C62 S1 1.760(3)
C7 N1 1.325(3)
C7 N2 1.331(3)
C7 S1 1.741(2)
C8 H8 0.9300
C8 C9 1.460(3)
C8 N3 1.281(3)
C9 C10 1.391(4)
C9 C22 1.412(3)
C10 H10 0.9300
C10 C11 1.375(4)
C11 H11 0.9300
C11 C12 1.395(4)
C12 C13 1.432(4)
C12 C23 1.410(4)
C13 H13 0.9300
C13 C14 1.336(5)
C14 H14 0.9300
C14 C15 1.411(5)
C15 C16 1.392(5)
C15 C24 1.425(4)
C16 H16 0.9300
C16 C17 1.353(6)
C17 H17 0.9300
C17 C18 1.378(6)
C18 H18 0.9300
C18 C19 1.397(4)
C19 C20 1.420(5)
C19 C24 1.412(5)
C20 H20 0.9300
C20 C21 1.345(4)
C21 H21 0.9300
C21 C22 1.432(4)
C22 C23 1.424(4)
C23 C24 1.423(4)
C25 O1 0.990(4)
C25 Ru1 1.909(4)
C26 C27 1.386(4)
C26 C31 1.388(4)
C26 P1 1.833(3)
C27 H27 0.9300
C27 C28 1.382(4)
C28 H28 0.9300
C28 C29 1.377(5)
C29 H29 0.9300
C29 C30 1.363(5)
C30 H30 0.9300
C30 C31 1.390(4)
C31 H31 0.9300
C32 C33 1.373(4)
C32 C37 1.377(4)
C32 P1 1.831(3)
C33 H33 0.9300
C33 C34 1.388(4)
C34 H34 0.9300
C34 C35 1.359(5)
C35 H35 0.9300
C35 C36 1.358(5)
C36 H36 0.9300
C36 C37 1.378(5)
C37 H37 0.9300
C38 C39 1.384(4)
C38 C43 1.374(4)
C38 P1 1.821(3)
C39 H39 0.9300
C39 C40 1.371(4)
C40 H40 0.9300
C40 C41 1.370(6)
C41 H41 0.9300
C41 C42 1.358(6)
C42 H42 0.9300
C42 C43 1.392(5)
C43 H43 0.9300
C44 C45 1.386(4)
C44 C49 1.398(4)
C44 P2 1.824(3)
C45 H45 0.9300
C45 C46 1.368(4)
C46 H46 0.9300
C46 C47 1.382(5)
C47 H47 0.9300
C47 C48 1.377(5)
C48 H48 0.9300
C48 C49 1.373(4)
C49 H49 0.9300
C50 C51 1.386(4)
C50 C55 1.373(4)
C50 P2 1.834(3)
C51 H51 0.9300
C51 C52 1.383(5)
C52 H52 0.9300
C52 C53 1.365(5)
C53 H53 0.9300
C53 C54 1.355(5)
C54 H54 0.9300
C54 C55 1.387(4)
C55 H55 0.9300
C56 C57 1.373(4)
C56 C61 1.379(4)
C56 P2 1.833(3)
C57 H57 0.9300
C57 C58 1.391(4)
C58 H58 0.9300
C58 C59 1.355(5)
C59 H59 0.9300
C59 C60 1.360(5)
C60 H60 0.9300
C60 C61 1.383(4)
C61 H61 0.9300
Cl1 Ru1 2.3965(7)
N1 Ru1 2.189(2)
N2 N3 1.356(3)
N2 Ru1 2.1299(19)
P1 Ru1 2.3814(6)
P2 Ru1 2.3952(6)
C6 H6A 0.9700
C6 H6B 0.9700
C6 Cl2 1.661(19)
C6 Cl3 2.251(15)
Cl4 C63 1.39(3)
Cl5 C63 1.81(3)
C63 H63A 0.9700
C63 H63B 0.9700

loop_
_geom_torsion_atom_site_label_1
_geom_torsion_atom_site_label_2
_geom_torsion_atom_site_label_3
_geom_torsion_atom_site_label_4
_geom_torsion
C1 C2 C3 C4 -0.3(5)
C1 C62 S1 C7 0.39(19)
C2 C1 C62 C5 -0.8(4)
C2 C1 C62 S1 -176.9(2)
C2 C1 N1 C7 175.6(2)
C2 C1 N1 Ru1 16.2(6)
C2 C3 C4 C5 0.4(5)
C3 C4 C5 C62 -0.7(5)
C4 C5 C62 C1 0.9(4)
C4 C5 C62 S1 176.3(2)
C5 C62 S1 C7 -175.4(3)
C62 C1 C2 C3 0.5(4)
C62 C1 N1 C7 -2.1(3)
C62 C1 N1 Ru1 -161.4(3)
C7 N2 N3 C8 177.3(2)
C8 C9 C10 C11 -178.9(3)
C8 C9 C22 C21 -0.5(4)
C8 C9 C22 C23 178.6(2)
C9 C8 N3 N2 176.9(2)
C9 C10 C11 C12 0.0(5)
C9 C22 C23 C12 0.5(4)
C9 C22 C23 C24 -179.6(2)
C10 C9 C22 C21 -179.2(3)
C10 C9 C22 C23 0.0(4)
C10 C11 C12 C13 -179.6(3)
C10 C11 C12 C23 0.5(5)
C11 C12 C13 C14 -179.3(3)
C11 C12 C23 C22 -0.7(4)
C11 C12 C23 C24 179.4(3)
C12 C13 C14 C15 -0.5(5)
C12 C23 C24 C15 0.3(4)
C12 C23 C24 C19 -178.8(3)
C13 C12 C23 C22 179.3(3)
C13 C12 C23 C24 -0.6(4)
C13 C14 C15 C16 179.6(3)
C13 C14 C15 C24 0.2(5)
C14 C15 C16 C17 -178.5(4)
C14 C15 C24 C19 179.1(3)
C14 C15 C24 C23 -0.1(4)
C15 C16 C17 C18 -0.6(7)
C16 C15 C24 C19 -0.4(4)
C16 C15 C24 C23 -179.6(3)
C16 C17 C18 C19 -0.2(7)
C17 C18 C19 C20 -179.2(4)
C17 C18 C19 C24 0.6(6)
C18 C19 C20 C21 -179.5(4)
C18 C19 C24 C15 -0.3(5)
C18 C19 C24 C23 178.8(3)
C19 C20 C21 C22 0.2(5)
C20 C19 C24 C15 179.5(3)
C20 C19 C24 C23 -1.3(4)
C20 C21 C22 C9 178.9(3)
C20 C21 C22 C23 -0.3(5)
C21 C22 C23 C12 179.7(3)
C21 C22 C23 C24 -0.4(4)
C22 C9 C10 C11 -0.2(5)
C22 C23 C24 C15 -179.6(2)
C22 C23 C24 C19 1.2(4)
C23 C12 C13 C14 0.7(5)
C24 C15 C16 C17 0.9(5)
C24 C19 C20 C21 0.7(5)
C26 C27 C28 C29 -0.6(4)
C27 C26 C31 C30 -1.0(4)
C27 C26 P1 C32 -91.7(2)
C27 C26 P1 C38 161.6(2)
C27 C26 P1 Ru1 38.1(2)
C27 C28 C29 C30 0.2(5)
C28 C29 C30 C31 -0.3(5)
C29 C30 C31 C26 0.7(5)
C31 C26 C27 C28 1.0(4)
C31 C26 P1 C32 85.6(2)
C31 C26 P1 C38 -21.0(3)
C31 C26 P1 Ru1 -144.6(2)
C32 C33 C34 C35 0.5(6)
C33 C32 C37 C36 3.0(5)
C33 C32 P1 C26 132.8(3)
C33 C32 P1 C38 -119.3(3)
C33 C32 P1 Ru1 3.1(3)
C33 C34 C35 C36 1.9(7)
C34 C35 C36 C37 -1.8(7)
C35 C36 C37 C32 -0.7(7)
C37 C32 C33 C34 -2.9(5)
C37 C32 P1 C26 -48.1(3)
C37 C32 P1 C38 59.8(3)
C37 C32 P1 Ru1 -177.8(2)
C38 C39 C40 C41 1.0(5)
C39 C38 C43 C42 1.9(4)
C39 C38 P1 C26 -48.7(2)
C39 C38 P1 C32 -155.7(2)
C39 C38 P1 Ru1 78.2(2)
C39 C40 C41 C42 0.2(6)
C40 C41 C42 C43 -0.4(6)
C41 C42 C43 C38 -0.7(5)
C43 C38 C39 C40 -2.1(4)
C43 C38 P1 C26 136.2(2)
C43 C38 P1 C32 29.2(3)
C43 C38 P1 Ru1 -96.9(2)
C44 C45 C46 C47 -0.6(5)
C45 C44 C49 C48 -3.0(4)
C45 C44 P2 C50 142.7(2)
C45 C44 P2 C56 37.3(3)
C45 C44 P2 Ru1 -89.0(2)
C45 C46 C47 C48 -1.2(6)
C46 C47 C48 C49 0.8(5)
C47 C48 C49 C44 1.4(5)
C49 C44 C45 C46 2.6(5)
C49 C44 P2 C50 -43.5(2)
C49 C44 P2 C56 -148.9(2)
C49 C44 P2 Ru1 84.7(2)
C50 C51 C52 C53 0.0(6)
C51 C50 C55 C54 0.1(5)
C51 C50 P2 C44 -18.5(3)
C51 C50 P2 C56 87.5(3)
C51 C50 P2 Ru1 -144.1(2)
C51 C52 C53 C54 0.7(6)
C52 C53 C54 C55 -1.0(6)
C53 C54 C55 C50 0.6(6)
C55 C50 C51 C52 -0.5(5)
C55 C50 P2 C44 164.9(2)
C55 C50 P2 C56 -89.1(2)
C55 C50 P2 Ru1 39.3(3)
C56 C57 C58 C59 -0.9(6)
C57 C56 C61 C60 2.7(5)
C57 C56 P2 C44 -122.7(3)
C57 C56 P2 C50 128.6(3)
C57 C56 P2 Ru1 0.4(3)
C57 C58 C59 C60 2.2(6)
C58 C59 C60 C61 -1.1(7)
C59 C60 C61 C56 -1.4(7)
C61 C56 C57 C58 -1.6(5)
C61 C56 P2 C44 55.2(3)
C61 C56 P2 C50 -53.5(3)
C61 C56 P2 Ru1 178.3(2)
N1 C1 C2 C3 -177.0(3)
N1 C1 C62 C5 177.0(2)
N1 C1 C62 S1 0.8(3)
N1 C7 N2 N3 178.5(2)
N1 C7 N2 Ru1 4.0(2)
N1 C7 S1 C62 -1.64(19)
N2 C7 N1 C1 -175.6(2)
N2 C7 N1 Ru1 -3.9(2)
N2 C7 S1 C62 175.9(2)
N3 C8 C9 C10 14.5(4)
N3 C8 C9 C22 -164.1(3)
P1 C26 C27 C28 178.5(2)
P1 C26 C31 C30 -178.4(2)
P1 C32 C33 C34 176.2(3)
P1 C32 C37 C36 -176.1(3)
P1 C38 C39 C40 -177.4(3)
P1 C38 C43 C42 177.1(2)
P2 C44 C45 C46 176.6(3)
P2 C44 C49 C48 -176.9(2)
P2 C50 C51 C52 -177.1(3)
P2 C50 C55 C54 176.9(3)
P2 C56 C57 C58 176.4(3)
P2 C56 C61 C60 -175.3(3)
Ru1 N2 N3 C8 -13.4(4)
S1 C7 N1 C1 2.4(3)
S1 C7 N1 Ru1 174.11(13)
S1 C7 N2 N3 0.9(3)
S1 C7 N2 Ru1 -173.60(18)
